data_7215866
loop_
_publ_author_name
'Khanna, Shruti'
'Verma, Sandeep'

_publ_section_title
;
 Crystal engineering with a purine rare tautomer: structures and
 luminescence properties
;
_journal_issue 29
_journal_name_full CrystEngComm
_journal_page_first 6680
_journal_paper_doi 10.1039/c4ce00611a
_journal_volume 16
_journal_year 2014
_chemical_formula_sum 'C52 H52 Cd F12 N20 O4 P2'
_chemical_formula_weight 1423.48
_chemical_name_systematic
;
 ?
;
_space_group_IT_number 1
_symmetry_cell_setting triclinic
_symmetry_space_group_name_Hall 'P 1'
_symmetry_space_group_name_H-M 'P 1'
_atom_sites_solution_hydrogens geom
_atom_sites_solution_primary direct
_atom_sites_solution_secondary difmap
_audit_creation_method SHELXL-97
_cell_angle_alpha 119.5380(10)
_cell_angle_beta 118.7600(9)
_cell_angle_gamma 90.3130(10)
_cell_formula_units_Z 1
_cell_length_a 12.4067(9)
_cell_length_b 12.7587(10)
_cell_length_c 12.7752(10)
_cell_measurement_reflns_used 7787
_cell_measurement_temperature 100(2)
_cell_measurement_theta_max 28.3
_cell_measurement_theta_min 1.9
_cell_volume 1462.2(2)
_computing_structure_refinement 'SHELXL-97 (Sheldrick, 1997)'
_diffrn_ambient_temperature 100(2)
_diffrn_measured_fraction_theta_full 0.912
_diffrn_measured_fraction_theta_max 0.912
_diffrn_radiation_monochromator graphite
_diffrn_radiation_source 'fine-focus sealed tube'
_diffrn_radiation_type MoK\a
_diffrn_radiation_wavelength 0.71073
_diffrn_reflns_av_R_equivalents 0.0291
_diffrn_reflns_av_sigmaI/netI 0.0738
_diffrn_reflns_limit_h_max 16
_diffrn_reflns_limit_h_min -7
_diffrn_reflns_limit_k_max 15
_diffrn_reflns_limit_k_min -16
_diffrn_reflns_limit_l_max 16
_diffrn_reflns_limit_l_min -16
_diffrn_reflns_number 9384
_diffrn_reflns_theta_full 28.33
_diffrn_reflns_theta_max 28.33
_diffrn_reflns_theta_min 1.94
_exptl_absorpt_coefficient_mu 0.531
_exptl_absorpt_correction_T_max 0.9104
_exptl_absorpt_correction_T_min 0.8875
_exptl_absorpt_correction_type psi-scan
_exptl_absorpt_process_details '(North et al., 1968)'
_exptl_crystal_colour colorless
_exptl_crystal_density_diffrn 1.617
_exptl_crystal_density_method 'not measured'
_exptl_crystal_description block
_exptl_crystal_F_000 722
_exptl_crystal_size_max 0.23
_exptl_crystal_size_mid 0.20
_exptl_crystal_size_min 0.18
_refine_diff_density_max 2.130
_refine_diff_density_min -3.315
_refine_diff_density_rms 0.233
_refine_ls_abs_structure_details 'Flack H D (1983), Acta Cryst. A39, 876-881'
_refine_ls_abs_structure_Flack 0.01(4)
_refine_ls_extinction_method none
_refine_ls_goodness_of_fit_ref 1.166
_refine_ls_hydrogen_treatment constr
_refine_ls_matrix_type full
_refine_ls_number_parameters 761
_refine_ls_number_reflns 7787
_refine_ls_number_restraints 3
_refine_ls_restrained_S_all 1.166
_refine_ls_R_factor_all 0.0833
_refine_ls_R_factor_gt 0.0604
_refine_ls_shift/su_max 0.000
_refine_ls_shift/su_mean 0.000
_refine_ls_structure_factor_coef Fsqd
_refine_ls_weighting_details 'calc w=1/[\s^2^(Fo^2^)+(0.0000P)^2^+14.8138P] where P=(Fo^2^+2Fc^2^)/3'
_refine_ls_weighting_scheme calc
_refine_ls_wR_factor_gt 0.1291
_refine_ls_wR_factor_ref 0.1893
_reflns_number_gt 7145
_reflns_number_total 7787
_reflns_threshold_expression >2sigma(I)
_cod_data_source_file c4ce00611a2.cif
_cod_data_source_block 27mayam
_cod_depositor_comments
;
The following automatic conversions were performed:

'_symmetry_cell_setting' value 'Triclinic' changed to 'triclinic'
according to
/usr/data/users/saulius/crontab/automatic-downloads/rss-feeds/RSC/lib/dictionaries/cif_core.dic
dictionary named 'cif_core.dic' version 2.4.2 from 2011-04-26.

Automatic conversion script
Id: cif_fix_values 2281 2013-09-26 08:29:07Z andrius 

 Adding full bibliography for 7215866--7215869.cif.
;
_cod_original_cell_volume 1462.21(19)
_cod_database_code 7215866

loop_
_symmetry_equiv_pos_as_xyz
'x, y, z'

loop_
_atom_site_label
_atom_site_type_symbol
_atom_site_fract_x
_atom_site_fract_y
_atom_site_fract_z
_atom_site_U_iso_or_equiv
_atom_site_adp_type
_atom_site_occupancy
_atom_site_symmetry_multiplicity
_atom_site_calc_flag
_atom_site_refinement_flags
Cd Cd 0.61924(5) 0.44671(5) 0.91089(5) 0.01935(17) Uani 1 1 d .
P2 P 1.0681(3) 0.3849(4) 0.8146(3) 0.0300(7) Uani 1 1 d .
P1 P 0.6546(3) 0.9601(3) 0.9998(3) 0.0265(6) Uani 1 1 d .
F1 F 0.6114(8) 0.8373(8) 0.9910(9) 0.045(2) Uani 1 1 d .
F7 F 1.1298(12) 0.4330(13) 0.9805(11) 0.079(3) Uani 1 1 d .
F3 F 0.6447(8) 0.8716(7) 0.8510(7) 0.0351(17) Uani 1 1 d .
F4 F 0.6972(11) 1.0821(8) 1.0068(10) 0.058(3) Uani 1 1 d .
F5 F 0.5067(9) 0.9513(10) 0.9124(10) 0.051(2) Uani 1 1 d .
N7C N 0.6574(8) 0.4684(8) 0.7707(9) 0.0159(17) Uiso 1 1 d .
O1D O 0.9723(8) 0.7911(8) 1.1805(9) 0.0248(19) Uani 1 1 d .
F11 F 0.9515(9) 0.4364(10) 0.8076(10) 0.060(3) Uani 1 1 d .
O1B O 0.5449(8) 0.4063(9) 1.2191(9) 0.0291(19) Uani 1 1 d .
N9A N 0.3070(10) 0.1039(9) 0.6911(10) 0.022(2) Uani 1 1 d .
O1A O 0.2766(8) 0.4886(8) 0.5747(9) 0.030(2) Uani 1 1 d .
F10 F 1.0075(11) 0.3393(12) 0.6531(10) 0.072(3) Uani 1 1 d .
N9B N 0.9665(8) 0.3655(8) 1.1433(9) 0.0177(17) Uani 1 1 d .
N1D N 0.8774(9) 0.8976(8) 1.3316(9) 0.0205(19) Uani 1 1 d .
H1D H 0.9572 0.9313 1.3674 0.025 Uiso 1 1 calc R
N7D N 0.5839(9) 0.6147(9) 1.0446(11) 0.024(2) Uani 1 1 d .
F2 F 0.8030(8) 0.9667(10) 1.0864(9) 0.059(3) Uani 1 1 d .
N6D N 0.8478(9) 0.7138(8) 1.1195(9) 0.0202(18) Uani 1 1 d .
N6A N 0.3459(9) 0.4433(9) 0.6586(10) 0.0250(14) Uani 1 1 d .
O1C O 0.6412(8) 0.0721(7) 0.6300(8) 0.0248(18) Uani 1 1 d .
N6B N 0.6027(9) 0.4130(9) 1.1485(10) 0.0250(14) Uani 1 1 d .
N7B N 0.7835(9) 0.4067(8) 1.0512(10) 0.0206(19) Uani 1 1 d .
F6 F 0.6664(11) 1.0457(10) 1.1474(9) 0.072(3) Uani 1 1 d .
N3D N 0.7052(9) 0.9278(8) 1.3691(9) 0.0202(18) Uani 1 1 d .
N9C N 0.6754(9) 0.5307(8) 0.6419(9) 0.0179(18) Uani 1 1 d .
N1A N 0.1532(9) 0.2663(8) 0.4800(9) 0.0204(19) Uani 1 1 d .
H1A H 0.1190 0.3009 0.4339 0.024 Uiso 1 1 calc R
N6C N 0.6475(9) 0.2031(9) 0.6938(10) 0.0214(19) Uani 1 1 d .
N1B N 0.7620(8) 0.3649(9) 1.3047(9) 0.0180(17) Uani 1 1 d .
H1B H 0.7174 0.3637 1.3391 0.022 Uiso 1 1 calc R
N3C N 0.6721(9) 0.3283(9) 0.4563(9) 0.0226(19) Uani 1 1 d .
N1C N 0.6598(9) 0.1692(8) 0.5001(9) 0.0194(18) Uani 1 1 d .
H1C H 0.6577 0.0918 0.4701 0.023 Uiso 1 1 calc R
C6C C 0.6550(9) 0.2427(9) 0.6225(10) 0.0151(19) Uani 1 1 d .
N3A N 0.1161(9) 0.0846(9) 0.4824(9) 0.0206(18) Uani 1 1 d .
C6B C 0.7115(9) 0.3892(9) 1.1991(10) 0.0130(18) Uiso 1 1 d .
C6A C 0.2799(10) 0.3316(10) 0.6038(10) 0.019(2) Uani 1 1 d .
C6D C 0.8075(10) 0.7774(9) 1.2017(10) 0.0152(18) Uiso 1 1 d .
C4B C 0.9102(10) 0.3633(10) 1.2116(11) 0.0162(14) Uani 1 1 d .
N9D N 0.5100(9) 0.7393(9) 1.1743(10) 0.025(2) Uani 1 1 d .
C5C C 0.6572(9) 0.3674(8) 0.6554(9) 0.0098(16) Uiso 1 1 d .
N7A N 0.4399(8) 0.2899(7) 0.7870(8) 0.0131(15) Uiso 1 1 d .
F12 F 0.9884(13) 0.2546(9) 0.7619(11) 0.101(5) Uani 1 1 d .
C11D C 0.4008(11) 0.9278(12) 1.1317(13) 0.030(3) Uani 1 1 d .
H11D H 0.4207 0.8734 1.0665 0.036 Uiso 1 1 calc R
C15C C 0.7919(12) 0.6720(11) 0.5050(13) 0.027(2) Uani 1 1 d .
H15C H 0.7166 0.6866 0.4542 0.032 Uiso 1 1 calc R
N3B N 0.9554(8) 0.3409(8) 1.3163(8) 0.0174(17) Uani 1 1 d .
C5A C 0.3251(11) 0.2617(9) 0.6666(10) 0.018(2) Uani 1 1 d .
C8C C 0.6698(9) 0.5646(10) 0.7589(10) 0.0170(19) Uani 1 1 d .
H8C H 0.6743 0.6459 0.8226 0.020 Uiso 1 1 calc R
C4C C 0.6677(10) 0.4057(10) 0.5789(11) 0.021(2) Uani 1 1 d .
C10B C 1.0660(11) 0.2004(11) 1.0658(12) 0.023(2) Uani 1 1 d .
C2D C 0.8220(10) 0.9628(10) 1.4031(11) 0.018(2) Uani 1 1 d .
H2D H 0.8750 1.0430 1.4876 0.022 Uiso 1 1 calc R
C11C C 0.9077(11) 0.6033(10) 0.6593(12) 0.024(2) Uani 1 1 d .
H11C H 0.9119 0.5732 0.7138 0.029 Uiso 1 1 calc R
C2B C 0.8755(10) 0.3431(10) 1.3571(11) 0.021(2) Uani 1 1 d .
H2B H 0.9002 0.3282 1.4285 0.025 Uiso 1 1 calc R
C10D C 0.3942(11) 0.8986(12) 1.2198(12) 0.027(2) Uani 1 1 d .
C9B C 1.0878(9) 0.3378(10) 1.1663(11) 0.018(2) Uani 1 1 d .
H9C H 1.1438 0.3626 1.2654 0.022 Uiso 1 1 calc R
H9D H 1.1319 0.3882 1.1528 0.022 Uiso 1 1 calc R
C2A C 0.0804(12) 0.1501(10) 0.4278(11) 0.018(2) Uani 1 1 d .
H2A H -0.0029 0.1153 0.3449 0.022 Uiso 1 1 calc R
F9 F 1.1471(12) 0.5132(17) 0.8692(15) 0.136(8) Uani 1 1 d .
C4D C 0.6362(11) 0.8053(9) 1.2433(11) 0.019(2) Uani 1 1 d .
C10A C 0.2762(10) -0.1268(10) 0.5598(11) 0.020(2) Uani 1 1 d .
C5B C 0.7953(10) 0.3902(10) 1.1532(11) 0.018(2) Uani 1 1 d .
C8D C 0.4829(11) 0.6261(10) 1.0549(11) 0.021(2) Uiso 1 1 d .
H8D H 0.4021 0.5637 0.9879 0.025 Uiso 1 1 calc R
C15B C 1.0025(10) 0.1088(11) 1.0649(12) 0.025(2) Uani 1 1 d .
H15B H 0.9732 0.1323 1.1255 0.030 Uiso 1 1 calc R
C9D C 0.4224(12) 0.7831(10) 1.2188(13) 0.025(2) Uani 1 1 d .
H9H H 0.4594 0.8028 1.3153 0.030 Uiso 1 1 calc R
H9G H 0.3411 0.7144 1.1541 0.030 Uiso 1 1 calc R
C9A C 0.2627(10) -0.0158(10) 0.6697(12) 0.022(2) Uani 1 1 d .
H9A H 0.1724 -0.0330 0.6382 0.026 Uiso 1 1 calc R
H9B H 0.3125 -0.0070 0.7615 0.026 Uiso 1 1 calc R
C11A C 0.1710(12) -0.2249(12) 0.4333(13) 0.025(3) Uani 1 1 d .
H11A H 0.0886 -0.2241 0.4138 0.030 Uiso 1 1 calc R
C9C C 0.6800(11) 0.6132(10) 0.5947(12) 0.024(2) Uani 1 1 d .
H9F H 0.6808 0.6959 0.6609 0.029 Uiso 1 1 calc R
H9E H 0.6016 0.5779 0.4998 0.029 Uiso 1 1 calc R
C13B C 1.0224(13) -0.0554(12) 0.8767(14) 0.039(3) Uani 1 1 d .
H13B H 1.0076 -0.1409 0.8129 0.046 Uiso 1 1 calc R
C10C C 0.7970(11) 0.6308(9) 0.5868(11) 0.022(2) Uani 1 1 d .
C15A C 0.4004(11) -0.1303(10) 0.5910(12) 0.025(2) Uani 1 1 d .
H15A H 0.4730 -0.0646 0.6787 0.030 Uiso 1 1 calc R
C12B C 1.0832(13) 0.0366(12) 0.8782(14) 0.033(3) Uani 1 1 d .
H12B H 1.1107 0.0125 0.8159 0.039 Uiso 1 1 calc R
C11B C 1.1037(11) 0.1618(11) 0.9687(13) 0.028(2) Uani 1 1 d .
H11B H 1.1429 0.2220 0.9662 0.033 Uiso 1 1 calc R
C8B C 0.8864(9) 0.3909(10) 1.0470(11) 0.0165(19) Uani 1 1 d .
H8B H 0.9021 0.3965 0.9854 0.020 Uiso 1 1 calc R
C4A C 0.2414(10) 0.1457(9) 0.6034(11) 0.0162(14) Uani 1 1 d .
F8 F 1.1868(11) 0.3391(13) 0.8294(10) 0.079(3) Uani 1 1 d .
C5D C 0.6816(9) 0.7278(9) 1.1637(10) 0.0136(18) Uiso 1 1 d .
C16D C 1.0056(11) 0.7337(12) 1.0764(12) 0.029(3) Uani 1 1 d .
H16A H 1.0892 0.7848 1.1158 0.043 Uiso 1 1 calc R
H16B H 0.9419 0.7275 0.9901 0.043 Uiso 1 1 calc R
H16C H 1.0080 0.6502 1.0535 0.043 Uiso 1 1 calc R
C8A C 0.4256(9) 0.1919(9) 0.7992(11) 0.0154(19) Uani 1 1 d .
H8A H 0.4891 0.1860 0.8725 0.018 Uiso 1 1 calc R
C16C C 0.7302(13) 0.0586(12) 0.7418(13) 0.032(3) Uani 1 1 d .
H16D H 0.7270 -0.0287 0.7009 0.048 Uiso 1 1 calc R
H16E H 0.7074 0.0848 0.8109 0.048 Uiso 1 1 calc R
H16F H 0.8163 0.1106 0.7891 0.048 Uiso 1 1 calc R
C15D C 0.3580(11) 0.9758(12) 1.3104(12) 0.030(3) Uani 1 1 d .
H15D H 0.3503 0.9547 1.3671 0.036 Uiso 1 1 calc R
C14A C 0.4154(12) -0.2301(12) 0.4929(13) 0.028(2) Uani 1 1 d .
H14A H 0.4979 -0.2308 0.5127 0.034 Uiso 1 1 calc R
C2C C 0.6676(10) 0.2149(9) 0.4265(11) 0.019(2) Uani 1 1 d .
H2C H 0.6699 0.1587 0.3465 0.022 Uiso 1 1 calc R
C12D C 0.3782(13) 1.0370(13) 1.1392(14) 0.037(3) Uani 1 1 d .
H12D H 0.3855 1.0573 1.0818 0.044 Uiso 1 1 calc R
C14C C 0.8960(12) 0.6931(12) 0.4947(12) 0.029(3) Uani 1 1 d .
H14C H 0.8917 0.7242 0.4410 0.035 Uiso 1 1 calc R
C13C C 1.0065(11) 0.6663(11) 0.5671(12) 0.026(2) Uani 1 1 d .
H13C H 1.0768 0.6781 0.5609 0.031 Uiso 1 1 calc R
C12C C 1.0109(12) 0.6220(11) 0.6480(13) 0.028(2) Uani 1 1 d .
H12C H 1.0848 0.6044 0.6960 0.033 Uiso 1 1 calc R
C12A C 0.1844(12) -0.3270(11) 0.3318(12) 0.030(3) Uani 1 1 d .
H12A H 0.1113 -0.3919 0.2438 0.036 Uiso 1 1 calc R
C13D C 0.3446(13) 1.1157(14) 1.2336(15) 0.041(3) Uani 1 1 d .
H13D H 0.3299 1.1893 1.2398 0.049 Uiso 1 1 calc R
C16A C 0.3447(14) 0.6162(16) 0.6484(18) 0.051(3) Uani 1 1 d .
H16G H 0.2979 0.6484 0.5916 0.076 Uiso 1 1 calc R
H16H H 0.4290 0.6231 0.6643 0.076 Uiso 1 1 calc R
H16I H 0.3537 0.6648 0.7399 0.076 Uiso 1 1 calc R
C13A C 0.3059(13) -0.3312(12) 0.3627(14) 0.032(3) Uani 1 1 d .
H13A H 0.3157 -0.4007 0.2976 0.039 Uiso 1 1 calc R
C14B C 0.9842(12) -0.0191(11) 0.9706(13) 0.031(3) Uani 1 1 d .
H14B H 0.9452 -0.0807 0.9716 0.037 Uiso 1 1 calc R
C14D C 0.3328(14) 1.0849(14) 1.3190(15) 0.040(3) Uani 1 1 d .
H14D H 0.3085 1.1364 1.3807 0.048 Uiso 1 1 calc R
C16B C 0.4160(14) 0.3905(17) 1.1430(18) 0.051(3) Uani 1 1 d .
H16J H 0.3792 0.3864 1.1925 0.076 Uiso 1 1 calc R
H16K H 0.3737 0.3131 1.0481 0.076 Uiso 1 1 calc R
H16L H 0.4041 0.4610 1.1346 0.076 Uiso 1 1 calc R

loop_
_atom_site_aniso_label
_atom_site_aniso_U_11
_atom_site_aniso_U_22
_atom_site_aniso_U_33
_atom_site_aniso_U_23
_atom_site_aniso_U_13
_atom_site_aniso_U_12
Cd 0.0180(3) 0.0211(3) 0.0188(3) 0.0111(3) 0.0103(3) 0.0061(3)
P2 0.0231(16) 0.047(2) 0.0254(15) 0.0238(15) 0.0134(13) 0.0166(14)
P1 0.0305(16) 0.0255(15) 0.0212(14) 0.0120(12) 0.0144(13) 0.0021(12)
F1 0.033(4) 0.052(5) 0.056(5) 0.045(4) 0.013(4) 0.004(4)
F7 0.081(6) 0.141(8) 0.044(4) 0.061(5) 0.044(4) 0.072(6)
F3 0.039(4) 0.037(4) 0.023(4) 0.011(3) 0.019(4) 0.017(3)
F4 0.102(8) 0.029(4) 0.069(6) 0.027(4) 0.064(6) 0.013(5)
F5 0.051(5) 0.078(7) 0.062(6) 0.055(6) 0.041(5) 0.045(5)
O1D 0.022(4) 0.019(4) 0.025(4) 0.004(3) 0.017(4) -0.001(3)
F11 0.052(6) 0.076(7) 0.053(6) 0.039(5) 0.029(5) 0.036(5)
O1B 0.023(4) 0.042(5) 0.034(5) 0.025(4) 0.019(4) 0.007(4)
N9A 0.025(5) 0.018(4) 0.015(4) 0.007(4) 0.009(4) 0.003(4)
O1A 0.026(5) 0.025(4) 0.033(5) 0.021(4) 0.007(4) 0.001(3)
F10 0.079(8) 0.113(9) 0.040(5) 0.052(6) 0.034(5) 0.056(7)
N9B 0.010(4) 0.018(4) 0.015(4) 0.004(3) 0.006(3) -0.002(3)
N1D 0.015(4) 0.015(4) 0.015(4) 0.002(3) 0.005(4) 0.001(3)
N7D 0.016(4) 0.033(5) 0.043(6) 0.027(5) 0.023(4) 0.016(4)
F2 0.027(4) 0.098(8) 0.041(5) 0.042(5) 0.008(4) -0.003(4)
N6D 0.022(5) 0.014(4) 0.021(4) 0.007(4) 0.012(4) 0.006(3)
N6A 0.021(3) 0.031(4) 0.020(3) 0.018(3) 0.005(3) 0.008(3)
O1C 0.037(5) 0.012(4) 0.021(4) 0.011(3) 0.012(4) 0.003(3)
N6B 0.021(3) 0.031(4) 0.020(3) 0.018(3) 0.005(3) 0.008(3)
N7B 0.030(5) 0.019(4) 0.023(4) 0.013(4) 0.020(4) 0.004(4)
F6 0.086(8) 0.068(6) 0.032(5) 0.002(4) 0.041(5) -0.010(6)
N3D 0.023(5) 0.013(4) 0.013(4) -0.001(3) 0.011(4) 0.002(3)
N9C 0.027(5) 0.015(4) 0.017(4) 0.010(4) 0.014(4) 0.007(4)
N1A 0.019(4) 0.017(4) 0.014(4) 0.006(4) 0.005(4) 0.005(3)
N6C 0.029(5) 0.029(5) 0.036(5) 0.029(5) 0.025(5) 0.021(4)
N1B 0.015(4) 0.030(5) 0.019(4) 0.017(4) 0.011(4) 0.008(3)
N3C 0.021(5) 0.025(5) 0.018(4) 0.009(4) 0.012(4) 0.005(4)
N1C 0.027(5) 0.018(4) 0.016(4) 0.006(4) 0.018(4) 0.012(4)
C6C 0.009(4) 0.020(5) 0.010(4) 0.005(4) 0.005(4) -0.003(3)
N3A 0.023(5) 0.022(4) 0.015(4) 0.009(4) 0.010(4) 0.011(4)
C6A 0.024(5) 0.019(5) 0.010(4) 0.007(4) 0.007(4) 0.007(4)
C4B 0.015(4) 0.013(3) 0.018(3) 0.007(3) 0.010(3) 0.000(3)
N9D 0.021(5) 0.022(5) 0.022(5) 0.004(4) 0.014(4) -0.001(4)
F12 0.128(11) 0.040(6) 0.050(6) 0.032(5) -0.009(6) -0.013(6)
C11D 0.017(5) 0.042(7) 0.021(6) 0.010(5) 0.012(5) 0.007(5)
C15C 0.026(6) 0.022(5) 0.030(6) 0.016(5) 0.013(5) 0.008(4)
N3B 0.014(4) 0.022(4) 0.008(4) 0.007(3) 0.003(3) 0.006(3)
C5A 0.033(6) 0.013(4) 0.010(4) 0.007(4) 0.012(4) 0.012(4)
C8C 0.012(5) 0.017(5) 0.014(5) 0.008(4) 0.004(4) 0.009(4)
C4C 0.018(5) 0.020(5) 0.017(5) 0.007(4) 0.007(4) 0.002(4)
C10B 0.019(5) 0.031(6) 0.029(6) 0.022(5) 0.014(5) 0.013(4)
C2D 0.015(5) 0.016(5) 0.022(5) 0.010(4) 0.010(4) 0.006(4)
C11C 0.028(6) 0.013(5) 0.025(5) 0.005(4) 0.017(5) 0.004(4)
C2B 0.016(5) 0.027(5) 0.021(5) 0.014(5) 0.010(4) 0.011(4)
C10D 0.015(5) 0.038(7) 0.021(5) 0.016(5) 0.007(5) 0.002(5)
C9B 0.012(5) 0.023(5) 0.020(5) 0.012(4) 0.010(4) 0.008(4)
C2A 0.024(6) 0.008(5) 0.009(5) 0.004(4) 0.003(4) 0.003(4)
F9 0.053(7) 0.212(17) 0.107(10) 0.136(12) -0.024(7) -0.045(9)
C4D 0.023(5) 0.010(5) 0.018(5) 0.004(4) 0.012(5) -0.001(4)
C10A 0.019(5) 0.021(5) 0.014(5) 0.013(4) 0.001(4) 0.003(4)
C5B 0.015(5) 0.023(5) 0.014(5) 0.006(4) 0.010(4) 0.008(4)
C15B 0.019(5) 0.024(5) 0.026(6) 0.010(5) 0.013(5) 0.009(4)
C9D 0.030(6) 0.017(5) 0.036(6) 0.010(5) 0.027(6) 0.013(4)
C9A 0.016(5) 0.018(5) 0.028(5) 0.017(5) 0.006(4) -0.002(4)
C11A 0.022(6) 0.026(6) 0.026(6) 0.015(5) 0.013(5) 0.004(5)
C9C 0.022(5) 0.016(5) 0.026(5) 0.009(4) 0.012(5) 0.006(4)
C13B 0.035(7) 0.026(6) 0.025(6) -0.002(5) 0.015(6) 0.000(5)
C10C 0.030(6) 0.010(5) 0.022(5) 0.008(4) 0.014(5) 0.006(4)
C15A 0.024(6) 0.020(5) 0.025(6) 0.010(5) 0.014(5) 0.006(4)
C12B 0.037(7) 0.035(7) 0.036(7) 0.018(6) 0.029(6) 0.016(5)
C11B 0.018(5) 0.028(6) 0.032(6) 0.013(5) 0.015(5) 0.002(4)
C8B 0.016(5) 0.027(5) 0.020(5) 0.017(4) 0.015(4) 0.013(4)
C4A 0.015(4) 0.013(3) 0.018(3) 0.007(3) 0.010(3) 0.000(3)
F8 0.081(6) 0.141(8) 0.044(4) 0.061(5) 0.044(4) 0.072(6)
C16D 0.018(5) 0.033(6) 0.028(6) 0.014(5) 0.011(5) -0.005(5)
C8A 0.015(5) 0.010(4) 0.018(5) 0.009(4) 0.006(4) 0.006(3)
C16C 0.034(7) 0.029(6) 0.027(6) 0.020(5) 0.009(6) 0.005(5)
C15D 0.025(6) 0.040(7) 0.022(6) 0.014(5) 0.014(5) 0.017(5)
C14A 0.034(7) 0.032(6) 0.033(6) 0.023(6) 0.022(6) 0.016(5)
C2C 0.024(5) 0.015(5) 0.016(5) 0.005(4) 0.014(4) 0.009(4)
C12D 0.028(6) 0.046(8) 0.034(7) 0.026(6) 0.012(6) 0.018(6)
C14C 0.029(6) 0.034(6) 0.021(6) 0.014(5) 0.014(5) 0.005(5)
C13C 0.022(5) 0.028(6) 0.020(5) 0.011(5) 0.009(5) -0.001(4)
C12C 0.026(6) 0.027(6) 0.036(6) 0.020(5) 0.019(5) 0.012(5)
C12A 0.030(6) 0.022(6) 0.020(5) 0.011(5) 0.003(5) -0.001(5)
C13D 0.036(7) 0.038(7) 0.036(7) 0.018(6) 0.015(6) 0.023(6)
C16A 0.029(5) 0.067(8) 0.056(7) 0.043(6) 0.014(5) 0.010(5)
C13A 0.038(7) 0.030(6) 0.038(7) 0.019(6) 0.028(6) 0.014(5)
C14B 0.025(6) 0.021(6) 0.035(6) 0.010(5) 0.015(5) 0.001(4)
C14D 0.036(7) 0.043(8) 0.038(7) 0.018(6) 0.023(7) 0.022(6)
C16B 0.029(5) 0.067(8) 0.056(7) 0.043(6) 0.014(5) 0.010(5)

loop_
_atom_type_symbol
_atom_type_description
_atom_type_scat_dispersion_real
_atom_type_scat_dispersion_imag
_atom_type_scat_source
C C 0.0033 0.0016 'International Tables Vol C Tables 4.2.6.8 and 6.1.1.4'
H H 0.0000 0.0000 'International Tables Vol C Tables 4.2.6.8 and 6.1.1.4'
N N 0.0061 0.0033 'International Tables Vol C Tables 4.2.6.8 and 6.1.1.4'
O O 0.0106 0.0060 'International Tables Vol C Tables 4.2.6.8 and 6.1.1.4'
F F 0.0171 0.0103 'International Tables Vol C Tables 4.2.6.8 and 6.1.1.4'
P P 0.1023 0.0942 'International Tables Vol C Tables 4.2.6.8 and 6.1.1.4'
Cd Cd -0.8075 1.2024 'International Tables Vol C Tables 4.2.6.8 and 6.1.1.4'

loop_
_geom_angle_atom_site_label_1
_geom_angle_atom_site_label_2
_geom_angle_atom_site_label_3
_geom_angle
N7C Cd N7D 111.7(3)
N7C Cd N7A 112.7(3)
N7D Cd N7A 103.6(3)
N7C Cd N7B 110.7(3)
N7D Cd N7B 110.4(3)
N7A Cd N7B 107.5(3)
F9 P2 F8 88.2(9)
F9 P2 F12 178.9(7)
F8 P2 F12 91.8(8)
F9 P2 F11 90.5(9)
F8 P2 F11 177.3(6)
F12 P2 F11 89.5(7)
F9 P2 F10 90.7(7)
F8 P2 F10 93.8(5)
F12 P2 F10 90.4(6)
F11 P2 F10 88.5(5)
F9 P2 F7 89.0(8)
F8 P2 F7 86.6(5)
F12 P2 F7 89.9(7)
F11 P2 F7 91.0(5)
F10 P2 F7 179.4(7)
F6 P1 F4 90.9(5)
F6 P1 F1 89.6(5)
F4 P1 F1 179.4(5)
F6 P1 F5 90.8(6)
F4 P1 F5 90.1(6)
F1 P1 F5 89.7(5)
F6 P1 F3 178.8(6)
F4 P1 F3 89.8(4)
F1 P1 F3 89.6(5)
F5 P1 F3 90.2(4)
F6 P1 F2 89.7(6)
F4 P1 F2 90.6(6)
F1 P1 F2 89.6(5)
F5 P1 F2 179.1(6)
F3 P1 F2 89.3(5)
C8C N7C C5C 104.1(8)
C8C N7C Cd 132.2(7)
C5C N7C Cd 123.3(6)
N6D O1D C16D 108.4(8)
C16B O1B N6B 110.9(10)
C8A N9A C4A 107.2(8)
C8A N9A C9A 124.9(9)
C4A N9A C9A 127.8(9)
N6A O1A C16A 108.7(9)
C8B N9B C4B 107.1(9)
C8B N9B C9B 127.4(8)
C4B N9B C9B 125.5(9)
C2D N1D C6D 121.5(9)
C8D N7D C5D 104.6(9)
C8D N7D Cd 130.8(8)
C5D N7D Cd 123.0(7)
C6D N6D O1D 108.1(8)
C6A N6A O1A 110.9(9)
C16C O1C N6C 108.3(8)
C6B N6B O1B 107.6(8)
C8B N7B C5B 106.7(9)
C8B N7B Cd 125.9(6)
C5B N7B Cd 127.4(7)
C2D N3D C4D 110.5(9)
C4C N9C C8C 105.5(8)
C4C N9C C9C 129.2(9)
C8C N9C C9C 125.2(9)
C2A N1A C6A 123.8(9)
C6C N6C O1C 110.9(9)
C2B N1B C6B 124.5(9)
C2C N3C C4C 112.2(9)
C2C N1C C6C 123.0(9)
N6C C6C N1C 124.7(10)
N6C C6C C5C 124.3(9)
N1C C6C C5C 110.9(8)
C2A N3A C4A 111.1(9)
N6B C6B N1B 125.5(9)
N6B C6B C5B 122.4(9)
N1B C6B C5B 112.1(9)
N6A C6A N1A 124.5(10)
N6A C6A C5A 123.6(10)
N1A C6A C5A 111.9(9)
N6D C6D N1D 125.8(9)
N6D C6D C5D 121.2(9)
N1D C6D C5D 113.1(9)
N3B C4B N9B 127.9(10)
N3B C4B C5B 125.9(9)
N9B C4B C5B 106.1(9)
C8D N9D C4D 106.3(9)
C8D N9D C9D 127.3(9)
C4D N9D C9D 126.4(9)
C4C C5C N7C 109.8(8)
C4C C5C C6C 122.2(9)
N7C C5C C6C 127.8(8)
C8A N7A C5A 105.4(8)
C8A N7A Cd 127.9(6)
C5A N7A Cd 125.9(6)
C10D C11D C12D 120.9(12)
C10C C15C C14C 122.2(11)
C2B N3B C4B 112.5(9)
N7A C5A C4A 110.2(8)
N7A C5A C6A 131.4(9)
C4A C5A C6A 118.4(10)
N7C C8C N9C 112.4(9)
C5C C4C N9C 108.2(9)
C5C C4C N3C 124.8(10)
N9C C4C N3C 127.0(9)
C11B C10B C15B 119.5(11)
C11B C10B C9B 121.1(10)
C15B C10B C9B 119.4(10)
N3D C2D N1D 128.6(10)
C12C C11C C10C 118.6(10)
N3B C2B N1B 125.6(9)
C15D C10D C11D 119.2(12)
C15D C10D C9D 118.1(10)
C11D C10D C9D 122.7(11)
N9B C9B C10B 112.7(8)
N3A C2A N1A 126.4(10)
N9D C4D C5D 106.6(9)
N9D C4D N3D 126.6(10)
C5D C4D N3D 126.7(10)
C11A C10A C15A 119.3(11)
C11A C10A C9A 121.4(11)
C15A C10A C9A 119.2(9)
N7B C5B C4B 108.6(9)
N7B C5B C6B 132.0(10)
C4B C5B C6B 119.3(9)
N7D C8D N9D 112.7(10)
C10B C15B C14B 118.4(11)
N9D C9D C10D 114.4(9)
N9A C9A C10A 112.7(9)
C10A C11A C12A 121.1(12)
N9C C9C C10C 114.3(9)
C14B C13B C12B 119.1(12)
C15C C10C C11C 119.6(11)
C15C C10C C9C 118.7(10)
C11C C10C C9C 121.6(9)
C14A C15A C10A 120.4(11)
C11B C12B C13B 121.4(11)
C12B C11B C10B 120.3(11)
N7B C8B N9B 111.6(8)
N3A C4A N9A 125.8(9)
N3A C4A C5A 128.3(10)
N9A C4A C5A 105.9(9)
C4D C5D N7D 109.8(9)
C4D C5D C6D 119.1(9)
N7D C5D C6D 130.6(9)
N9A C8A N7A 111.3(8)
C10D C15D C14D 121.3(12)
C15A C14A C13A 119.8(12)
N3C C2C N1C 126.8(9)
C11D C12D C13D 119.2(13)
C13C C14C C15C 118.3(10)
C12C C13C C14C 119.5(11)
C13C C12C C11C 121.6(11)
C13A C12A C11A 119.6(11)
C12D C13D C14D 120.4(13)
C12A C13A C14A 119.7(12)
C13B C14B C15B 121.4(11)
C15D C14D C13D 118.9(12)

loop_
_geom_bond_atom_site_label_1
_geom_bond_atom_site_label_2
_geom_bond_distance
Cd N7C 2.193(8)
Cd N7D 2.196(10)
Cd N7A 2.214(8)
Cd N7B 2.242(10)
P2 F9 1.524(13)
P2 F8 1.548(11)
P2 F12 1.560(10)
P2 F11 1.573(10)
P2 F10 1.575(9)
P2 F7 1.614(9)
P1 F6 1.572(9)
P1 F4 1.587(8)
P1 F1 1.587(7)
P1 F5 1.591(9)
P1 F3 1.600(7)
P1 F2 1.602(10)
N7C C8C 1.326(13)
N7C C5C 1.399(12)
O1D N6D 1.426(11)
O1D C16D 1.430(14)
O1B C16B 1.360(17)
O1B N6B 1.426(12)
N9A C8A 1.353(13)
N9A C4A 1.384(14)
N9A C9A 1.465(13)
O1A N6A 1.396(12)
O1A C16A 1.400(17)
N9B C8B 1.352(13)
N9B C4B 1.363(13)
N9B C9B 1.469(13)
N1D C2D 1.364(13)
N1D C6D 1.396(12)
N7D C8D 1.324(13)
N7D C5D 1.381(13)
N6D C6D 1.296(13)
N6A C6A 1.282(14)
O1C C16C 1.420(14)
O1C N6C 1.434(12)
N6B C6B 1.300(13)
N7B C8B 1.315(13)
N7B C5B 1.361(12)
N3D C2D 1.298(13)
N3D C4D 1.394(12)
N9C C4C 1.363(14)
N9C C8C 1.373(13)
N9C C9C 1.461(13)
N1A C2A 1.375(13)
N1A C6A 1.400(13)
N6C C6C 1.276(12)
N1B C2B 1.338(13)
N1B C6B 1.383(12)
N3C C2C 1.295(14)
N3C C4C 1.409(14)
N1C C2C 1.364(13)
N1C C6C 1.405(12)
C6C C5C 1.428(13)
N3A C2A 1.289(14)
N3A C4A 1.379(13)
C6B C5B 1.420(13)
C6A C5A 1.426(13)
C6D C5D 1.426(13)
C4B N3B 1.358(13)
C4B C5B 1.393(15)
N9D C8D 1.361(14)
N9D C4D 1.365(13)
N9D C9D 1.451(14)
C5C C4C 1.343(13)
N7A C8A 1.354(12)
N7A C5A 1.366(13)
C11D C10D 1.384(16)
C11D C12D 1.389(19)
C15C C10C 1.360(15)
C15C C14C 1.397(16)
N3B C2B 1.318(13)
C5A C4A 1.385(13)
C10B C11B 1.398(16)
C10B C15B 1.398(15)
C10B C9B 1.495(15)
C11C C12C 1.387(15)
C11C C10C 1.404(16)
C10D C15D 1.375(16)
C10D C9D 1.512(17)
C4D C5D 1.377(14)
C10A C11A 1.357(15)
C10A C15A 1.400(16)
C10A C9A 1.508(16)
C15B C14B 1.400(16)
C11A C12A 1.397(18)
C9C C10C 1.525(15)
C13B C14B 1.372(18)
C13B C12B 1.378(18)
C15A C14A 1.371(16)
C12B C11B 1.357(17)
C15D C14D 1.391(19)
C14A C13A 1.402(18)
C12D C13D 1.390(19)
C14C C13C 1.397(18)
C13C C12C 1.383(15)
C12A C13A 1.371(18)
C13D C14D 1.39(2)
